data_7048213
loop_
_publ_author_name
'Echenique-Errandonea, E'
'Zabala-Lekuona, A'
'Cepeda, J.'
'Rodr\'iguez-Di\'eguez, A'
'Seco, J. M.'
'Oyarzabal, I.'
'Colacio, E.'

_publ_section_title
;
 Effect of the change of the ancillary carboxylate bridging ligand on the
 SMM and luminescence properties of a series of carboxylate-diphenoxido
 triply bridged dinuclear ZnLn and tetranuclear
 Zn<sub>2</sub>Ln<sub>2</sub> complexes (Ln = Dy, Er).
;
_journal_issue 1
_journal_name_full 'Dalton transactions (Cambridge, England : 2003)'
_journal_page_first 190
_journal_page_last 201
_journal_paper_doi 10.1039/c8dt03800g
_journal_volume 48
_journal_year 2018
_chemical_formula_moiety 'C27 H25 Br2 Er N4 O12 Zn, 4(C H4 O), H2 O'
_chemical_formula_sum 'C31 H43 Br2 Er N4 O17 Zn'
_chemical_formula_weight 1136.14
_space_group_crystal_system monoclinic
_space_group_IT_number 15
_space_group_name_Hall '-I 2ya'
_space_group_name_H-M_alt 'I 1 2/a 1'
_symmetry_space_group_name_Hall '-I 2ya'
_symmetry_space_group_name_H-M 'I 1 2/a 1'
_atom_sites_solution_hydrogens geom
_atom_sites_solution_primary direct
_atom_sites_solution_secondary difmap
_audit_creation_method SHELXL-2014
_audit_update_record
;
2018-11-19 deposited with the CCDC.
2018-11-22 downloaded from the CCDC.
;
_cell_angle_alpha 90
_cell_angle_beta 106.096(3)
_cell_angle_gamma 90
_cell_formula_units_Z 8
_cell_length_a 20.2750(4)
_cell_length_b 13.9256(3)
_cell_length_c 29.0584(12)
_cell_measurement_reflns_used 14272
_cell_measurement_temperature 100(2)
_cell_measurement_theta_max 28.143
_cell_measurement_theta_min 2.113
_cell_volume 7882.8(4)
_computing_cell_refinement 'CrysAlisPro, Agilent Technologies'
_computing_data_collection 'CrysAlisPro, Agilent Technologies'
_computing_data_reduction 'CrysAlisPro, Agilent Technologies'
_computing_molecular_graphics 'SHELXL-2014 (Sheldrick, 2014)'
_computing_publication_material 'WinGX (Farrugia, 1999)'
_computing_structure_refinement 'SHELXL-2014 (Sheldrick, 2014)'
_computing_structure_solution 'SHELXL-2014 (Sheldrick, 2014)'
_diffrn_ambient_temperature 100(2)
_diffrn_measured_fraction_theta_full 1.000
_diffrn_measured_fraction_theta_max 0.999
_diffrn_measurement_device_type 'Super Nova, Single Source at offset, Eos'
_diffrn_measurement_method '\w scans'
_diffrn_radiation_monochromator mirror
_diffrn_radiation_source 'Super Nova (Mo) X-Ray source'
_diffrn_radiation_type MoK\a
_diffrn_radiation_wavelength 0.71073
_diffrn_reflns_av_R_equivalents 0.0261
_diffrn_reflns_av_unetI/netI 0.0242
_diffrn_reflns_Laue_measured_fraction_full 1.000
_diffrn_reflns_Laue_measured_fraction_max 0.999
_diffrn_reflns_limit_h_max 24
_diffrn_reflns_limit_h_min -24
_diffrn_reflns_limit_k_max 16
_diffrn_reflns_limit_k_min -16
_diffrn_reflns_limit_l_max 35
_diffrn_reflns_limit_l_min -30
_diffrn_reflns_number 25887
_diffrn_reflns_point_group_measured_fraction_full 1.000
_diffrn_reflns_point_group_measured_fraction_max 0.999
_diffrn_reflns_theta_full 25.242
_diffrn_reflns_theta_max 25.467
_diffrn_reflns_theta_min 1.634
_diffrn_standards_decay_% 0
_diffrn_standards_interval_count 0
_diffrn_standards_interval_time 0
_diffrn_standards_number 0
_exptl_absorpt_coefficient_mu 4.828
_exptl_absorpt_correction_type multi-scan
_exptl_absorpt_process_details
;
CrysAlisPro, Agilent Technologies,
Version 1.171.37.31 (release 14-01-2014 CrysAlis171 .NET)
(compiled Jan 14 2014,18:38:05)
Empirical absorption correction using spherical harmonics,
 implemented in SCALE3 ABSPACK scaling algorithm.
;
_exptl_crystal_colour yellow
_exptl_crystal_density_diffrn 1.915
_exptl_crystal_density_method none
_exptl_crystal_description prismatic
_exptl_crystal_F_000 4488
_exptl_crystal_size_max 0.43
_exptl_crystal_size_mid 0.32
_exptl_crystal_size_min 0.15
_exptl_transmission_factor_max 0.000
_exptl_transmission_factor_min 0.000
_platon_squeeze_details
;
TITL shelx     I 2/a        R = 0.06
CELL   20.2750   13.9256   29.0584     90.00    106.10     90.00
SPGR I2/a
# Solvent Accessible Volume =      1450
# Electrons Found in S.A.V. =       387
# Note: Atoms in Void are Labelled as Cxxx and Qxxx for all Others
Q101 0.586 0.059 0.080 !       9.30 eA-3
Q102 0.886 0.082 0.009 !       7.51 eA-3
C103 0.140 0.985 0.101 !       7.05 eA-3
C104 0.298 0.503 0.001 !       4.28 eA-3
C105 0.369 0.562 0.016 !       3.33 eA-3
Q106 0.813 0.938 0.088 !       2.95 eA-3
C107 0.154 0.657 0.492 !       2.80 eA-3
C108 0.327 0.887 0.006 !       2.76 eA-3
C109 0.183 0.576 0.024 !       2.76 eA-3
C110 0.793 0.349 0.024 !       2.49 eA-3
C111 0.697 0.238 0.044 !       1.69 eA-3
Q112 0.961 0.439 0.174 !       1.32 eA-3
Q113 0.590 0.042 0.119 !       1.14 eA-3
Q114 0.576 0.094 0.305 !       0.98 eA-3
C115 0.818 0.369 0.469 !       0.90 eA-3
Q116 0.150 0.053 0.091 !       0.86 eA-3
Q117 0.910 0.408 0.166 !       0.85 eA-3
Q118 0.538 0.112 0.352 !       0.74 eA-3
Q119 0.631 0.983 0.133 !       0.72 eA-3
Q120 1.008 0.405 0.202 !       0.70 eA-3
Q121 0.850 0.468 0.360 !       0.65 eA-3
Q122 0.173 0.222 0.154 !       0.64 eA-3
Q123 0.558 0.720 0.071 !       0.62 eA-3
Q124 0.790 0.905 0.047 !       0.62 eA-3
Q125 0.642 0.564 0.260 !       0.57 eA-3
C126 0.360 0.578 0.469 !       0.57 eA-3
Q127 0.579 0.731 0.241 !       0.57 eA-3
Q128 0.769 0.737 0.326 !       0.57 eA-3
Q129 0.218 0.267 0.138 !       0.56 eA-3
C130 0.924 0.461 0.460 !       0.56 eA-3
Q131 0.355 0.222 0.227 !       0.55 eA-3
Q132 0.117 0.905 0.108 !       0.55 eA-3
Q133 0.648 0.437 0.194 !       0.55 eA-3
Q134 0.062 0.920 0.241 !       0.54 eA-3
Q135 0.979 0.576 0.164 !       0.54 eA-3
Q136 0.602 0.782 0.015 !       0.52 eA-3
Q137 0.751 0.923 0.068 !       0.52 eA-3
Q138 0.679 0.762 0.177 !       0.52 eA-3
C139 0.578 0.077 0.040 !       0.51 eA-3
Q140 0.121 0.279-0.002 !       0.51 eA-3
Q141 0.669 0.748 0.406 !       0.51 eA-3
;
_refine_diff_density_max 2.480
_refine_diff_density_min -1.277
_refine_diff_density_rms 0.092
_refine_ls_extinction_method none
_refine_ls_goodness_of_fit_ref 1.033
_refine_ls_hydrogen_treatment constr
_refine_ls_matrix_type full
_refine_ls_number_parameters 446
_refine_ls_number_reflns 7313
_refine_ls_number_restraints 0
_refine_ls_restrained_S_all 1.033
_refine_ls_R_factor_all 0.0324
_refine_ls_R_factor_gt 0.0266
_refine_ls_shift/su_max 0.003
_refine_ls_shift/su_mean 0.000
_refine_ls_structure_factor_coef Fsqd
_refine_ls_weighting_details 'w=1/[\s^2^(Fo^2^)+(0.0281P)^2^+35.2281P] where P=(Fo^2^+2Fc^2^)/3'
_refine_ls_weighting_scheme calc
_refine_ls_wR_factor_gt 0.0632
_refine_ls_wR_factor_ref 0.0657
_reflns_Friedel_coverage 0.000
_reflns_number_gt 6442
_reflns_number_total 7313
_reflns_threshold_expression 'I > 2\s(I)'
_cod_data_source_file c8dt03800g2.cif
_cod_data_source_block Compound2
_cod_depositor_comments
;
The following automatic conversions were performed:

'_exptl_absorpt_correction_type' value 'multi scan' changed to
'multi-scan' according to
/home/data/users/saulius/crontab/automatic-downloads/rss-feeds/RSC/lib/dictionaries/cif_core.dic
dictionary named 'cif_core.dic' version 2.4.2 from 2011-04-26.

Automatic conversion script
Id: cif_fix_values 4973 2017-02-22 13:04:09Z antanas 

 Adding full bibliography for 7048213--7048222.cif.
;
_cod_database_code 7048213
_shelx_space_group_comment
;
The symmetry employed for this shelxl refinement is uniquely defined
by the following loop, which should always be used as a source of
symmetry information in preference to the above space-group names.
They are only intended as comments.
;
_platon_squeeze_void_probe_radius 1.20
_shelxl_version_number 2014-3

loop_
_space_group_symop_operation_xyz
'x, y, z'
'-x+1/2, y, -z'
'x+1/2, y+1/2, z+1/2'
'-x+1, y+1/2, -z+1/2'
'-x, -y, -z'
'x-1/2, -y, z'
'-x+1/2, -y+1/2, -z+1/2'
'x, -y+1/2, z+1/2'

loop_
_atom_site_label
_atom_site_type_symbol
_atom_site_fract_x
_atom_site_fract_y
_atom_site_fract_z
_atom_site_U_iso_or_equiv
_atom_site_adp_type
_atom_site_occupancy
_atom_site_site_symmetry_order
_atom_site_calc_flag
_atom_site_refinement_flags_posn
_atom_site_refinement_flags_adp
Er1 Er 0.05955(2) 0.89812(2) -0.67470(2) 0.02074(6) Uani 1 1 d . .
Br2A Br -0.30592(2) 0.75230(3) -0.84035(2) 0.02735(9) Uani 1 1 d . .
Zn1 Zn -0.06532(2) 1.04580(3) -0.66107(2) 0.02132(10) Uani 1 1 d . .
Br1A Br 0.21871(2) 1.39828(3) -0.57344(2) 0.04311(12) Uani 1 1 d . .
O4A O 0.00593(12) 0.75440(18) -0.70549(10) 0.0304(6) Uani 1 1 d . .
O2A O 0.03912(12) 1.05627(18) -0.65247(8) 0.0240(5) Uani 1 1 d . .
O1D O 0.15189(13) 0.80186(19) -0.68986(9) 0.0283(6) Uani 1 1 d . .
O2D O 0.12361(13) 0.7660(2) -0.62562(9) 0.0303(6) Uani 1 1 d . .
O1C O -0.07792(12) 0.96056(19) -0.61065(9) 0.0268(6) Uani 1 1 d . .
O1A O 0.16241(13) 0.9508(2) -0.62165(9) 0.0295(6) Uani 1 1 d . .
N1D N 0.16406(15) 0.7518(2) -0.65120(12) 0.0279(7) Uani 1 1 d . .
O1E O 0.05008(14) 0.8943(2) -0.76092(10) 0.0334(6) Uani 1 1 d . .
N2A N -0.16277(15) 1.0823(2) -0.70590(11) 0.0229(6) Uani 1 1 d . .
N1A N -0.06810(15) 1.1846(2) -0.63252(11) 0.0249(7) Uani 1 1 d . .
O2E O 0.11386(13) 1.00522(18) -0.71953(9) 0.0271(6) Uani 1 1 d . .
C11C C -0.03998(18) 0.8872(3) -0.59872(12) 0.0250(8) Uani 1 1 d . .
O3D O 0.21146(14) 0.6950(2) -0.64035(11) 0.0399(7) Uani 1 1 d . .
C19A C -0.22306(19) 0.9077(3) -0.79360(13) 0.0258(8) Uani 1 1 d . .
H19A H -0.2626 0.9449 -0.8082 0.031 Uiso 1 1 calc R U
C2A C 0.15099(19) 1.1201(3) -0.61284(13) 0.0260(8) Uani 1 1 d . .
C4A C 0.05121(19) 1.2238(3) -0.63493(13) 0.0254(8) Uani 1 1 d . .
C17A C -0.16728(18) 0.7551(3) -0.78150(12) 0.0226(8) Uani 1 1 d . .
H17A H -0.1677 0.6880 -0.7876 0.027 Uiso 1 1 calc R U
C3C C -0.1282(2) 0.7783(3) -0.51254(14) 0.0385(10) Uani 1 1 d . .
H3C H -0.1624 0.7951 -0.4972 0.046 Uiso 1 1 calc R U
C20A C -0.05132(18) 0.7342(3) -0.73193(13) 0.0260(8) Uani 1 1 d . .
H20A H -0.0592 0.6683 -0.7402 0.031 Uiso 1 1 calc R U
C1C C -0.05775(18) 0.8197(3) -0.56431(12) 0.0249(8) Uani 1 1 d . .
C14A C -0.16529(18) 0.9528(3) -0.76486(12) 0.0237(8) Uani 1 1 d . .
C3A C 0.07878(19) 1.1311(3) -0.63448(12) 0.0246(8) Uani 1 1 d . .
C5A C 0.0936(2) 1.3011(3) -0.61691(14) 0.0321(9) Uani 1 1 d . .
H5A H 0.0744 1.3635 -0.6179 0.039 Uiso 1 1 calc R U
C1A C 0.18625(19) 1.0297(3) -0.60707(13) 0.0281(9) Uani 1 1 d . .
H1A H 0.2335 1.0310 -0.5900 0.034 Uiso 1 1 calc R U
O3E O 0.11643(17) 0.9790(3) -0.79264(11) 0.0566(10) Uani 1 1 d . .
N1E N 0.09407(16) 0.9602(3) -0.75884(11) 0.0306(7) Uani 1 1 d . .
C2C C -0.10872(19) 0.8437(3) -0.54238(13) 0.0322(9) Uani 1 1 d . .
H2C H -0.1301 0.9049 -0.5479 0.039 Uiso 1 1 calc R U
C6A C 0.1635(2) 1.2887(3) -0.59755(14) 0.0315(9) Uani 1 1 d . .
C4C C -0.0980(2) 0.6892(3) -0.50515(14) 0.0408(11) Uani 1 1 d . .
H4C H -0.1125 0.6435 -0.4857 0.049 Uiso 1 1 calc R U
C18A C -0.22432(18) 0.8091(3) -0.80150(12) 0.0239(8) Uani 1 1 d . .
C15A C -0.10628(17) 0.8989(3) -0.74167(12) 0.0205(7) Uani 1 1 d . .
C7A C 0.1921(2) 1.2002(3) -0.59447(13) 0.0301(9) Uani 1 1 d . .
H7A H 0.2398 1.1922 -0.5799 0.036 Uiso 1 1 calc R U
C9A C -0.0445(2) 1.1898(3) -0.57923(13) 0.0315(9) Uani 1 1 d . .
H9AA H -0.0764 1.1541 -0.5657 0.047 Uiso 1 1 calc R U
H9AB H -0.0431 1.2571 -0.5691 0.047 Uiso 1 1 calc R U
H9AC H 0.0015 1.1617 -0.5678 0.047 Uiso 1 1 calc R U
C5C C -0.0469(2) 0.6659(3) -0.52587(15) 0.0391(10) Uani 1 1 d . .
H5C H -0.0255 0.6048 -0.5199 0.047 Uiso 1 1 calc R U
C12A C -0.21715(18) 1.0309(3) -0.69043(14) 0.0287(8) Uani 1 1 d . .
H12A H -0.2085 0.9617 -0.6899 0.043 Uiso 1 1 calc R U
H12B H -0.2620 1.0448 -0.7129 0.043 Uiso 1 1 calc R U
H12C H -0.2169 1.0524 -0.6583 0.043 Uiso 1 1 calc R U
C8A C -0.02442(19) 1.2438(3) -0.65497(14) 0.0279(8) Uani 1 1 d . .
H8AA H -0.0331 1.3125 -0.6502 0.033 Uiso 1 1 calc R U
H8AB H -0.0378 1.2313 -0.6899 0.033 Uiso 1 1 calc R U
C6C C -0.0264(2) 0.7309(3) -0.55539(14) 0.0318(9) Uani 1 1 d . .
H6C H 0.0091 0.7143 -0.5694 0.038 Uiso 1 1 calc R U
C11A C -0.17164(19) 1.1875(3) -0.70098(14) 0.0278(8) Uani 1 1 d . .
H11A H -0.2211 1.2037 -0.7107 0.033 Uiso 1 1 calc R U
H11B H -0.1493 1.2226 -0.7222 0.033 Uiso 1 1 calc R U
C16A C -0.10773(17) 0.7987(3) -0.75184(12) 0.0207(7) Uani 1 1 d . .
C10A C -0.13999(19) 1.2179(3) -0.64951(14) 0.0289(8) Uani 1 1 d . .
H10A H -0.1414 1.2887 -0.6471 0.035 Uiso 1 1 calc R U
H10B H -0.1669 1.1904 -0.6290 0.035 Uiso 1 1 calc R U
C13A C -0.1672(2) 1.0593(3) -0.75669(13) 0.0264(8) Uani 1 1 d . .
H13A H -0.1284 1.0901 -0.7655 0.032 Uiso 1 1 calc R U
H13B H -0.2104 1.0860 -0.7777 0.032 Uiso 1 1 calc R U
O3A O -0.05310(12) 0.94167(17) -0.71150(8) 0.0226(5) Uani 1 1 d . .
O2C O 0.00991(12) 0.86764(19) -0.61504(9) 0.0284(6) Uani 1 1 d . .
O1G O 0.03516(19) 1.5059(3) -0.58994(13) 0.0573(9) Uani 1 1 d . .
H1G H -0.0046 1.4844 -0.5934 0.086 Uiso 1 1 calc R U
C2G C 0.0380(3) 1.5544(4) -0.63276(19) 0.0707(17) Uani 1 1 d . .
H2G1 H 0.0096 1.6123 -0.6370 0.106 Uiso 1 1 calc R U
H2G2 H 0.0208 1.5117 -0.6603 0.106 Uiso 1 1 calc R U
H2G3 H 0.0856 1.5722 -0.6303 0.106 Uiso 1 1 calc R U

loop_
_atom_site_aniso_label
_atom_site_aniso_U_11
_atom_site_aniso_U_22
_atom_site_aniso_U_33
_atom_site_aniso_U_23
_atom_site_aniso_U_13
_atom_site_aniso_U_12
Er1 0.01732(9) 0.02431(9) 0.01988(9) 0.00063(6) 0.00396(6) -0.00181(6)
Br2A 0.02007(17) 0.0386(2) 0.02172(19) -0.00524(16) 0.00299(14) -0.00428(16)
Zn1 0.0194(2) 0.0246(2) 0.0197(2) 0.00124(17) 0.00507(16) -0.00090(17)
Br1A 0.0415(2) 0.0410(2) 0.0498(3) -0.0157(2) 0.0176(2) -0.0189(2)
O4A 0.0204(13) 0.0235(14) 0.0417(16) 0.0010(12) -0.0005(12) 0.0000(11)
O2A 0.0206(12) 0.0296(14) 0.0222(13) -0.0044(11) 0.0066(10) -0.0054(11)
O1D 0.0272(13) 0.0291(14) 0.0286(14) 0.0008(12) 0.0077(11) -0.0013(11)
O2D 0.0220(13) 0.0353(15) 0.0343(15) 0.0066(12) 0.0088(12) 0.0015(12)
O1C 0.0236(13) 0.0340(15) 0.0231(13) 0.0051(11) 0.0071(11) 0.0011(12)
O1A 0.0246(13) 0.0363(16) 0.0253(14) -0.0002(12) 0.0033(11) -0.0026(12)
N1D 0.0215(16) 0.0268(17) 0.0337(19) -0.0025(14) 0.0049(14) -0.0017(14)
O1E 0.0318(15) 0.0387(16) 0.0281(15) -0.0059(12) 0.0059(12) -0.0053(13)
N2A 0.0236(15) 0.0220(16) 0.0227(16) 0.0001(12) 0.0056(12) 0.0002(13)
N1A 0.0247(16) 0.0284(17) 0.0233(16) -0.0027(13) 0.0094(13) -0.0047(13)
O2E 0.0281(13) 0.0300(14) 0.0245(14) -0.0016(11) 0.0095(11) -0.0025(11)
C11C 0.0196(18) 0.035(2) 0.0165(18) 0.0011(15) -0.0010(14) -0.0066(16)
O3D 0.0300(15) 0.0358(16) 0.0520(19) 0.0021(14) 0.0081(14) 0.0112(13)
C19A 0.0239(18) 0.034(2) 0.0169(18) 0.0021(15) 0.0010(14) 0.0020(16)
C2A 0.0270(19) 0.036(2) 0.0174(18) -0.0008(15) 0.0098(15) -0.0059(17)
C4A 0.0293(19) 0.029(2) 0.0208(19) -0.0010(15) 0.0120(16) -0.0074(16)
C17A 0.0253(18) 0.0266(19) 0.0178(18) -0.0016(15) 0.0093(15) -0.0017(16)
C3C 0.037(2) 0.055(3) 0.025(2) 0.0056(19) 0.0106(18) -0.010(2)
C20A 0.0261(19) 0.0222(19) 0.029(2) 0.0003(15) 0.0070(16) -0.0021(16)
C1C 0.0198(17) 0.036(2) 0.0154(17) 0.0023(15) -0.0006(14) -0.0055(16)
C14A 0.0233(18) 0.030(2) 0.0166(18) 0.0022(15) 0.0036(14) 0.0049(16)
C3A 0.0276(19) 0.033(2) 0.0163(18) -0.0017(15) 0.0113(15) -0.0079(17)
C5A 0.042(2) 0.032(2) 0.028(2) -0.0039(17) 0.0199(18) -0.0054(19)
C1A 0.0224(19) 0.045(2) 0.0162(18) -0.0035(17) 0.0038(15) -0.0044(18)
O3E 0.054(2) 0.092(3) 0.0313(18) -0.0021(17) 0.0245(16) -0.015(2)
N1E 0.0288(17) 0.042(2) 0.0232(17) 0.0040(15) 0.0109(14) 0.0050(16)
C2C 0.027(2) 0.047(2) 0.0195(19) 0.0027(17) 0.0018(16) -0.0039(18)
C6A 0.035(2) 0.039(2) 0.025(2) -0.0056(17) 0.0140(17) -0.0194(19)
C4C 0.046(3) 0.052(3) 0.025(2) 0.0034(19) 0.0104(19) -0.022(2)
C18A 0.0214(18) 0.032(2) 0.0175(18) -0.0022(15) 0.0042(14) -0.0041(16)
C15A 0.0215(18) 0.0263(19) 0.0142(17) 0.0020(14) 0.0058(14) -0.0017(15)
C7A 0.028(2) 0.042(2) 0.0210(19) -0.0034(17) 0.0091(16) -0.0083(18)
C9A 0.033(2) 0.040(2) 0.025(2) -0.0041(17) 0.0130(17) -0.0062(18)
C5C 0.047(3) 0.032(2) 0.033(2) 0.0054(18) 0.003(2) -0.006(2)
C12A 0.0218(18) 0.032(2) 0.034(2) 0.0002(17) 0.0096(16) -0.0024(16)
C8A 0.034(2) 0.0243(19) 0.029(2) 0.0019(16) 0.0145(17) -0.0010(17)
C6C 0.029(2) 0.035(2) 0.030(2) 0.0024(17) 0.0060(17) -0.0058(18)
C11A 0.0265(19) 0.024(2) 0.033(2) 0.0012(16) 0.0076(16) 0.0047(16)
C16A 0.0190(17) 0.0256(18) 0.0174(17) 0.0008(14) 0.0048(14) -0.0001(15)
C10A 0.027(2) 0.028(2) 0.033(2) -0.0022(16) 0.0105(17) 0.0003(16)
C13A 0.0298(19) 0.0238(19) 0.0221(19) 0.0040(15) 0.0014(15) 0.0033(16)
O3A 0.0224(12) 0.0226(13) 0.0206(13) -0.0010(10) 0.0022(10) -0.0020(10)
O2C 0.0214(13) 0.0358(15) 0.0283(14) 0.0090(12) 0.0073(11) 0.0022(11)
O1G 0.064(2) 0.049(2) 0.063(2) 0.0088(18) 0.0250(19) 0.0103(19)
C2G 0.106(5) 0.050(3) 0.043(3) 0.007(3) -0.001(3) -0.013(3)

loop_
_atom_type_symbol
_atom_type_description
_atom_type_scat_dispersion_real
_atom_type_scat_dispersion_imag
_atom_type_scat_source
C C 0.0033 0.0016 'International Tables Vol C Tables 4.2.6.8 and 6.1.1.4'
H H 0.0000 0.0000 'International Tables Vol C Tables 4.2.6.8 and 6.1.1.4'
Br Br -0.2901 2.4595 'International Tables Vol C Tables 4.2.6.8 and 6.1.1.4'
Er Er -0.2586 4.9576 'International Tables Vol C Tables 4.2.6.8 and 6.1.1.4'
N N 0.0061 0.0033 'International Tables Vol C Tables 4.2.6.8 and 6.1.1.4'
O O 0.0106 0.0060 'International Tables Vol C Tables 4.2.6.8 and 6.1.1.4'
Zn Zn 0.2839 1.4301 'International Tables Vol C Tables 4.2.6.8 and 6.1.1.4'

loop_
_geom_angle_atom_site_label_1
_geom_angle_atom_site_label_2
_geom_angle_atom_site_label_3
_geom_angle
O2C Er1 O3A 79.21(9)
O2C Er1 O4A 82.79(10)
O3A Er1 O4A 75.70(8)
O2C Er1 O1A 93.34(9)
O3A Er1 O1A 143.66(9)
O4A Er1 O1A 139.14(9)
O2C Er1 O2A 79.47(9)
O3A Er1 O2A 69.96(8)
O4A Er1 O2A 143.64(8)
O1A Er1 O2A 73.71(9)
O2C Er1 O2E 152.12(9)
O3A Er1 O2E 97.28(8)
O4A Er1 O2E 123.49(9)
O1A Er1 O2E 73.01(9)
O2A Er1 O2E 73.44(8)
O2C Er1 O1D 124.00(9)
O3A Er1 O1D 140.15(8)
O4A Er1 O1D 76.05(9)
O1A Er1 O1D 72.73(9)
O2A Er1 O1D 139.69(8)
O2E Er1 O1D 75.91(9)
O2C Er1 O1E 147.87(9)
O3A Er1 O1E 75.35(9)
O4A Er1 O1E 72.21(9)
O1A Er1 O1E 118.76(9)
O2A Er1 O1E 109.18(9)
O2E Er1 O1E 52.24(9)
O1D Er1 O1E 69.59(9)
O2C Er1 O2D 72.13(9)
O3A Er1 O2D 139.09(8)
O4A Er1 O2D 72.33(9)
O1A Er1 O2D 67.84(9)
O2A Er1 O2D 129.89(9)
O2E Er1 O2D 121.51(8)
O1D Er1 O2D 52.19(8)
O1E Er1 O2D 116.92(9)
O2C Er1 N1E 167.03(9)
O3A Er1 N1E 88.27(9)
O4A Er1 N1E 97.47(10)
O1A Er1 N1E 94.81(9)
O2A Er1 N1E 93.15(9)
O2E Er1 N1E 26.17(9)
O1D Er1 N1E 68.26(9)
O1E Er1 N1E 26.29(9)
O2D Er1 N1E 120.40(9)
O2C Er1 N1D 98.00(9)
O3A Er1 N1D 149.32(9)
O4A Er1 N1D 73.65(9)
O1A Er1 N1D 66.63(9)
O2A Er1 N1D 140.08(9)
O2E Er1 N1D 98.51(9)
O1D Er1 N1D 26.33(9)
O1E Er1 N1D 94.05(9)
O2D Er1 N1D 25.92(9)
N1E Er1 N1D 94.49(9)
O2C Er1 Zn1 61.20(7)
O3A Er1 Zn1 38.57(6)
O4A Er1 Zn1 106.45(6)
O1A Er1 Zn1 107.00(7)
O2A Er1 Zn1 37.33(6)
O2E Er1 Zn1 98.92(6)
O1D Er1 Zn1 174.72(6)
O1E Er1 Zn1 106.50(7)
O2D Er1 Zn1 132.84(6)
N1E Er1 Zn1 106.63(7)
N1D Er1 Zn1 158.55(7)
O1C Zn1 O2A 107.12(10)
O1C Zn1 N2A 108.35(11)
O2A Zn1 N2A 144.28(11)
O1C Zn1 N1A 103.76(11)
O2A Zn1 N1A 91.49(11)
N2A Zn1 N1A 84.22(12)
O1C Zn1 O3A 99.61(10)
O2A Zn1 O3A 79.63(9)
N2A Zn1 O3A 90.40(10)
N1A Zn1 O3A 156.54(11)
O1C Zn1 Er1 88.64(7)
O2A Zn1 Er1 43.90(7)
N2A Zn1 Er1 132.97(8)
N1A Zn1 Er1 135.08(8)
O3A Zn1 Er1 42.87(6)
C20A O4A Er1 133.8(2)
C3A O2A Zn1 126.1(2)
C3A O2A Er1 134.7(2)
Zn1 O2A Er1 98.77(9)
N1D O1D Er1 96.37(19)
N1D O2D Er1 95.7(2)
C11C O1C Zn1 119.9(2)
C1A O1A Er1 134.6(2)
O3D N1D O2D 122.9(3)
O3D N1D O1D 121.7(3)
O2D N1D O1D 115.5(3)
O3D N1D Er1 175.6(3)
O2D N1D Er1 58.36(17)
O1D N1D Er1 57.30(16)
N1E O1E Er1 94.6(2)
C12A N2A C11A 109.0(3)
C12A N2A C13A 110.5(3)
C11A N2A C13A 109.4(3)
C12A N2A Zn1 110.2(2)
C11A N2A Zn1 107.2(2)
C13A N2A Zn1 110.5(2)
C10A N1A C8A 109.4(3)
C10A N1A C9A 109.5(3)
C8A N1A C9A 111.7(3)
C10A N1A Zn1 106.7(2)
C8A N1A Zn1 104.5(2)
C9A N1A Zn1 114.7(2)
N1E O2E Er1 95.9(2)
O2C C11C O1C 124.1(3)
O2C C11C C1C 119.0(3)
O1C C11C C1C 116.8(3)
C14A C19A C18A 121.4(3)
C7A C2A C3A 120.6(4)
C7A C2A C1A 115.4(3)
C3A C2A C1A 124.0(3)
C5A C4A C3A 120.4(3)
C5A C4A C8A 117.4(3)
C3A C4A C8A 122.2(3)
C18A C17A C16A 120.2(3)
C4C C3C C2C 119.9(4)
O4A C20A C16A 127.7(3)
C6C C1C C2C 119.2(4)
C6C C1C C11C 120.5(3)
C2C C1C C11C 120.2(4)
C19A C14A C15A 120.5(3)
C19A C14A C13A 119.2(3)
C15A C14A C13A 120.2(3)
O2A C3A C4A 121.3(3)
O2A C3A C2A 121.5(3)
C4A C3A C2A 117.2(3)
C6A C5A C4A 121.0(4)
O1A C1A C2A 127.5(3)
O3E N1E O2E 121.6(4)
O3E N1E O1E 122.0(3)
O2E N1E O1E 116.3(3)
O3E N1E Er1 171.3(3)
O2E N1E Er1 57.97(17)
O1E N1E Er1 59.10(17)
C3C C2C C1C 120.2(4)
C7A C6A C5A 120.7(4)
C7A C6A Br1A 120.5(3)
C5A C6A Br1A 118.7(3)
C5C C4C C3C 120.1(4)
C17A C18A C19A 119.9(3)
C17A C18A Br2A 121.3(3)
C19A C18A Br2A 118.8(3)
O3A C15A C14A 120.1(3)
O3A C15A C16A 122.9(3)
C14A C15A C16A 117.0(3)
C6A C7A C2A 120.0(4)
C4C C5C C6C 120.7(4)
N1A C8A C4A 113.2(3)
C1C C6C C5C 119.9(4)
N2A C11A C10A 109.9(3)
C17A C16A C15A 120.9(3)
C17A C16A C20A 115.2(3)
C15A C16A C20A 123.9(3)
N1A C10A C11A 110.6(3)
N2A C13A C14A 111.8(3)
C15A O3A Zn1 122.2(2)
C15A O3A Er1 134.7(2)
Zn1 O3A Er1 98.56(9)
C11C O2C Er1 144.9(2)

loop_
_geom_bond_atom_site_label_1
_geom_bond_atom_site_label_2
_geom_bond_distance
Er1 O2C 2.273(2)
Er1 O3A 2.318(2)
Er1 O4A 2.334(3)
Er1 O1A 2.341(3)
Er1 O2A 2.364(2)
Er1 O2E 2.435(2)
Er1 O1D 2.440(3)
Er1 O1E 2.459(3)
Er1 O2D 2.466(3)
Er1 N1E 2.857(3)
Er1 N1D 2.882(3)
Er1 Zn1 3.3692(4)
Br2A C18A 1.898(3)
Zn1 O1C 1.957(2)
Zn1 O2A 2.067(2)
Zn1 N2A 2.105(3)
Zn1 N1A 2.110(3)
Zn1 O3A 2.124(2)
Br1A C6A 1.907(4)
O4A C20A 1.234(4)
O2A C3A 1.331(4)
O1D N1D 1.286(4)
O2D N1D 1.266(4)
O1C C11C 1.268(4)
O1A C1A 1.227(5)
N1D O3D 1.217(4)
O1E N1E 1.270(4)
N2A C12A 1.485(5)
N2A C11A 1.488(5)
N2A C13A 1.488(5)
N1A C10A 1.478(5)
N1A C8A 1.487(5)
N1A C9A 1.490(5)
O2E N1E 1.267(4)
C11C O2C 1.260(4)
C11C C1C 1.488(5)
C19A C14A 1.386(5)
C19A C18A 1.392(5)
C2A C7A 1.405(5)
C2A C3A 1.432(5)
C2A C1A 1.435(6)
C4A C5A 1.387(5)
C4A C3A 1.406(5)
C4A C8A 1.508(5)
C17A C18A 1.366(5)
C17A C16A 1.411(5)
C3C C4C 1.374(7)
C3C C2C 1.388(6)
C20A C16A 1.443(5)
C1C C6C 1.382(6)
C1C C2C 1.397(5)
C14A C15A 1.415(5)
C14A C13A 1.505(5)
C5A C6A 1.383(6)
O3E N1E 1.219(4)
C6A C7A 1.355(6)
C4C C5C 1.373(6)
C15A O3A 1.328(4)
C15A C16A 1.424(5)
C5C C6C 1.387(6)
C11A C10A 1.515(5)
O1G C2G 1.430(6)

loop_
_platon_squeeze_void_nr
_platon_squeeze_void_average_x
_platon_squeeze_void_average_y
_platon_squeeze_void_average_z
_platon_squeeze_void_volume
_platon_squeeze_void_count_electrons
_platon_squeeze_void_content
1 0.105 -0.500 0.000 723 194 ' '
2 0.025 0.000 0.500 723 194 ' '
